data_2012055
loop_
_publ_author_name
'Bolte, Michael'

_publ_section_title
;
 Dimorphism of ethyl 1,4-dihydro-2,4,6-triphenylpyridine-3-carboxylate
;
_journal_issue 6
_journal_name_full 'Acta Crystallographica Section C'
_journal_page_first 772
_journal_page_last 774
_journal_paper_doi 10.1107/S0108270101005546
_journal_volume 57
_journal_year 2001
_chemical_formula_moiety 'C26 H23 N O2'
_chemical_formula_sum 'C26 H23 N O2'
_chemical_formula_weight 381.45
_chemical_name_systematic
;
Ethyl 1,4-dihydro-2,4,6-triphenylpyridine-3-carboxylate
;
_space_group_IT_number 2
_symmetry_cell_setting triclinic
_symmetry_space_group_name_Hall '-P 1'
_symmetry_space_group_name_H-M 'P -1'
_audit_creation_method SHELXL
_cell_angle_alpha 73.5340(10)
_cell_angle_beta 80.8260(10)
_cell_angle_gamma 81.4780(10)
_cell_formula_units_Z 2
_cell_length_a 7.51780(10)
_cell_length_b 10.0669(2)
_cell_length_c 14.6364(2)
_cell_measurement_reflns_used 5616
_cell_measurement_temperature 163
_cell_measurement_theta_max 25
_cell_measurement_theta_min 1
_cell_volume 1042.46(3)
_computing_cell_refinement SMART
_computing_data_collection 'SMART (Siemens, 1995)'
_computing_data_reduction 'SAINT (Siemens, 1995)'
_computing_molecular_graphics 'PLATON (Spek, 1990) and XP in SHELXTL-Plus (Siemens, 1991)'
_computing_structure_refinement 'SHELXL97 (Sheldrick, 1997)'
_computing_structure_solution 'SHELXS97 (Sheldrick, 1990)'
_diffrn_ambient_temperature 163
_diffrn_measured_fraction_theta_full .974
_diffrn_measured_fraction_theta_max .974
_diffrn_measurement_device 'Siemens CCD three-circle diffractometer'
_diffrn_measurement_method \w
_diffrn_radiation_monochromator 'highly oriented graphite crystal'
_diffrn_radiation_source 'fine-focus sealed tube'
_diffrn_radiation_type MoK\a
_diffrn_radiation_wavelength .71073
_diffrn_reflns_av_R_equivalents .022
_diffrn_reflns_av_sigmaI/netI .020
_diffrn_reflns_limit_h_max 9
_diffrn_reflns_limit_h_min -9
_diffrn_reflns_limit_k_max 12
_diffrn_reflns_limit_k_min -12
_diffrn_reflns_limit_l_max 17
_diffrn_reflns_limit_l_min -18
_diffrn_reflns_number 15858
_diffrn_reflns_theta_full 26.45
_diffrn_reflns_theta_max 26.45
_diffrn_reflns_theta_min 2.12
_diffrn_standards_decay_% .0
_diffrn_standards_interval_time 720
_diffrn_standards_number 260
_exptl_absorpt_coefficient_mu .076
_exptl_absorpt_correction_type none
_exptl_crystal_colour colourless
_exptl_crystal_density_diffrn 1.215
_exptl_crystal_description block
_exptl_crystal_F_000 404
_exptl_crystal_size_max .6
_exptl_crystal_size_mid .4
_exptl_crystal_size_min .2
_refine_diff_density_max .27
_refine_diff_density_min -.15
_refine_ls_extinction_coef .017(2)
_refine_ls_extinction_method 'SHELXL97 (Sheldrick, 1997)'
_refine_ls_goodness_of_fit_ref 1.030
_refine_ls_hydrogen_treatment constr
_refine_ls_matrix_type full
_refine_ls_number_parameters 263
_refine_ls_number_reflns 4188
_refine_ls_number_restraints 0
_refine_ls_restrained_S_all 1.030
_refine_ls_R_factor_all .044
_refine_ls_R_factor_gt .036
_refine_ls_shift/su_max <0.001
_refine_ls_shift/su_mean .000
_refine_ls_structure_factor_coef Fsqd
_refine_ls_weighting_details 'calc w = 1/[\s^2^(Fo^2^)+(0.0462P)^2^+0.2564P] where P=(Fo^2^+2Fc^2^)/3'
_refine_ls_weighting_scheme calc
_refine_ls_wR_factor_ref .095
_reflns_number_gt 3545
_reflns_number_total 4188
_reflns_threshold_expression I>2\s(I)
_cod_data_source_file sk1471.cif
_cod_data_source_block Ib
_cod_depositor_comments
;
The following automatic conversions were performed:
'_symmetry_cell_setting' value 'Triclinic' changed to 'triclinic'
according to '/home/saulius/struct/CIF-dictionaries/cif_core.dic'
dictionary named 'cif_core.dic' version 2.4.1 from 2010-06-29.

Automatic conversion script
Id: cif_fix_enum 1527 2010-12-29 10:47:43Z saulius 

The following automatic conversions were performed:

'_symmetry_cell_setting' value 'Triclinic' changed to 'triclinic'
according to /home/saulius/struct/CIF-dictionaries/cif_core.dic
dictionary named 'cif_core.dic' version 2.4.1 from 2010-06-29.

Automatic conversion script
Id: cif_fix_values 1715 2011-07-08 13:25:40Z adriana 
;
_cod_original_sg_symbol_H-M P-1
_cod_database_code 2012055
_cod_database_fobs_code 2012055

loop_
_symmetry_equiv_pos_as_xyz
'x, y, z'
'-x, -y, -z'

loop_
_atom_site_label
_atom_site_fract_x
_atom_site_fract_y
_atom_site_fract_z
_atom_site_U_iso_or_equiv
_atom_site_adp_type
_atom_site_calc_flag
_atom_site_refinement_flags
_atom_site_occupancy
_atom_site_disorder_assembly
_atom_site_disorder_group
_atom_site_type_symbol
N1 .17355(12) .42261(10) .29186(7) .0258(2) Uani d . 1 . . N
H1 .0666 .4506 .2716 .031 Uiso calc R 1 . . H
C2 .32475(14) .47502(11) .23455(8) .0220(2) Uani d . 1 . . C
C3 .49454(14) .41688(11) .25628(8) .0217(2) Uani d . 1 . . C
C4 .52015(14) .28176(11) .33604(8) .0226(2) Uani d . 1 . . C
H4 .6190 .2900 .3718 .027 Uiso calc R 1 . . H
C5 .34763(15) .26333(11) .40605(8) .0235(2) Uani d . 1 . . C
H5 .3551 .2055 .4694 .028 Uiso calc R 1 . . H
C6 .18528(15) .32570(11) .38167(8) .0231(2) Uani d . 1 . . C
C21 .27833(14) .60015(11) .15455(8) .0215(2) Uani d . 1 . . C
C22 .29812(15) .59304(12) .05950(8) .0268(3) Uani d . 1 . . C
H22 .3406 .5071 .0445 .032 Uiso calc R 1 . . H
C23 .25585(16) .71133(14) -.01315(9) .0322(3) Uani d . 1 . . C
H23 .2695 .7061 -.0777 .039 Uiso calc R 1 . . H
C24 .19353(16) .83754(13) .00826(9) .0332(3) Uani d . 1 . . C
H24 .1677 .9189 -.0418 .040 Uiso calc R 1 . . H
C25 .16920(17) .84427(12) .10285(9) .0318(3) Uani d . 1 . . C
H25 .1244 .9300 .1177 .038 Uiso calc R 1 . . H
C26 .21028(15) .72589(12) .17599(8) .0263(2) Uani d . 1 . . C
H26 .1919 .7307 .2408 .032 Uiso calc R 1 . . H
C31 .66345(14) .47569(11) .20746(8) .0228(2) Uani d . 1 . . C
O31 .81311(10) .42368(9) .22958(6) .0332(2) Uani d . 1 . . O
O32 .64183(10) .59177(8) .13489(6) .0315(2) Uani d . 1 . . O
C33 .80527(15) .64381(12) .07695(9) .0286(3) Uani d . 1 . . C
H33A .8784 .5707 .0497 .034 Uiso calc R 1 . . H
H33B .8798 .6729 .1164 .034 Uiso calc R 1 . . H
C34 .74374(18) .76695(14) -.00232(10) .0394(3) Uani d . 1 . . C
H34A .8499 .8062 -.0434 .059 Uiso calc R 1 . . H
H34B .6709 .8380 .0258 .059 Uiso calc R 1 . . H
H34C .6705 .7365 -.0408 .059 Uiso calc R 1 . . H
C41 .57537(15) .15349(11) .29692(8) .0239(2) Uani d . 1 . . C
C42 .46160(17) .11522(13) .24453(9) .0309(3) Uani d . 1 . . C
H42 .3508 .1713 .2308 .037 Uiso calc R 1 . . H
C43 .5083(2) -.00404(14) .21212(10) .0387(3) Uani d . 1 . . C
H43 .4301 -.0281 .1758 .046 Uiso calc R 1 . . H
C44 .6678(2) -.08763(14) .23247(10) .0440(4) Uani d . 1 . . C
H44 .6985 -.1700 .2113 .053 Uiso calc R 1 . . H
C45 .7820(2) -.05047(17) .28364(11) .0528(4) Uani d . 1 . . C
H45 .8922 -.1073 .2975 .063 Uiso calc R 1 . . H
C46 .73683(19) .06995(15) .31525(10) .0406(3) Uani d . 1 . . C
H46 .8175 .0951 .3497 .049 Uiso calc R 1 . . H
C61 .01142(15) .30883(12) .44657(8) .0247(2) Uani d . 1 . . C
C62 -.02433(17) .17820(13) .50662(9) .0322(3) Uani d . 1 . . C
H62 .0614 .0993 .5045 .039 Uiso calc R 1 . . H
C63 -.18452(19) .16211(16) .56968(10) .0431(3) Uani d . 1 . . C
H63 -.2083 .0724 .6094 .052 Uiso calc R 1 . . H
C64 -.30907(18) .27711(17) .57435(9) .0433(4) Uani d . 1 . . C
H64 -.4177 .2665 .6176 .052 Uiso calc R 1 . . H
C65 -.27432(17) .40758(16) .51558(10) .0396(3) Uani d . 1 . . C
H65 -.3586 .4866 .5195 .048 Uiso calc R 1 . . H
C66 -.11695(16) .42351(13) .45090(9) .0312(3) Uani d . 1 . . C
H66 -.0964 .5128 .4094 .037 Uiso calc R 1 . . H

loop_
_atom_site_aniso_label
_atom_site_aniso_U_11
_atom_site_aniso_U_22
_atom_site_aniso_U_33
_atom_site_aniso_U_12
_atom_site_aniso_U_13
_atom_site_aniso_U_23
N1 .0158(4) .0282(5) .0289(5) -.0036(4) -.0056(4) .0017(4)
C2 .0196(5) .0214(5) .0248(5) -.0039(4) -.0038(4) -.0046(4)
C3 .0192(5) .0215(5) .0242(5) -.0022(4) -.0044(4) -.0047(4)
C4 .0189(5) .0240(5) .0242(5) -.0013(4) -.0067(4) -.0036(4)
C5 .0250(6) .0224(5) .0215(5) -.0019(4) -.0038(4) -.0028(4)
C6 .0229(5) .0214(5) .0245(5) -.0043(4) -.0030(4) -.0043(4)
C21 .0134(5) .0236(5) .0264(6) -.0045(4) -.0035(4) -.0028(4)
C22 .0193(5) .0317(6) .0291(6) -.0028(5) -.0023(4) -.0081(5)
C23 .0244(6) .0455(7) .0237(6) -.0080(5) -.0025(5) -.0022(5)
C24 .0246(6) .0318(6) .0346(7) -.0077(5) -.0088(5) .0100(5)
C25 .0279(6) .0227(6) .0432(7) -.0027(5) -.0100(5) -.0030(5)
C26 .0248(6) .0266(6) .0279(6) -.0033(5) -.0062(5) -.0060(5)
C31 .0198(5) .0232(5) .0264(6) -.0018(4) -.0054(4) -.0070(4)
O31 .0174(4) .0396(5) .0373(5) -.0029(3) -.0077(3) .0007(4)
O32 .0170(4) .0291(4) .0404(5) -.0055(3) -.0041(3) .0053(4)
C33 .0184(5) .0309(6) .0344(6) -.0085(5) -.0021(5) -.0033(5)
C34 .0313(7) .0372(7) .0436(8) -.0130(6) -.0081(6) .0055(6)
C41 .0246(6) .0230(5) .0196(5) -.0019(4) -.0008(4) .0002(4)
C42 .0275(6) .0311(6) .0336(6) -.0055(5) -.0034(5) -.0068(5)
C43 .0468(8) .0372(7) .0346(7) -.0146(6) .0019(6) -.0125(6)
C44 .0646(10) .0311(7) .0326(7) .0026(6) .0033(6) -.0114(6)
C45 .0571(10) .0500(9) .0484(9) .0269(7) -.0154(7) -.0202(7)
C46 .0373(7) .0455(8) .0401(7) .0134(6) -.0147(6) -.0169(6)
C61 .0223(6) .0300(6) .0234(5) -.0048(5) -.0039(4) -.0083(5)
C62 .0312(6) .0342(6) .0275(6) -.0054(5) -.0009(5) -.0027(5)
C63 .0377(7) .0570(9) .0291(7) -.0164(7) .0026(6) -.0007(6)
C64 .0256(6) .0776(11) .0300(7) -.0129(7) .0046(5) -.0201(7)
C65 .0238(6) .0575(9) .0463(8) .0007(6) -.0052(5) -.0298(7)
C66 .0241(6) .0339(6) .0388(7) -.0025(5) -.0069(5) -.0138(5)

loop_
_atom_type_symbol
_atom_type_description
_atom_type_scat_dispersion_real
_atom_type_scat_dispersion_imag
_atom_type_scat_source
C C .0033 .0016 'International Tables Vol C Tables 4.2.6.8 and 6.1.1.4'
H H .0000 .0000 'International Tables Vol C Tables 4.2.6.8 and 6.1.1.4'
N N .0061 .0033 'International Tables Vol C Tables 4.2.6.8 and 6.1.1.4'
O O .0106 .0060 'International Tables Vol C Tables 4.2.6.8 and 6.1.1.4'

loop_
_geom_angle_atom_site_label_1
_geom_angle_atom_site_label_2
_geom_angle_atom_site_label_3
_geom_angle
_geom_angle_publ_flag
C2 N1 C6 121.81(9) y
C2 N1 H1 119.1 ?
C6 N1 H1 119.1 ?
C3 C2 N1 120.25(10) y
C3 C2 C21 127.01(10) ?
N1 C2 C21 112.67(9) ?
C2 C3 C31 124.43(10) ?
C2 C3 C4 120.69(9) y
C31 C3 C4 114.88(9) ?
C5 C4 C3 109.82(9) y
C5 C4 C41 110.29(9) ?
C3 C4 C41 112.55(9) ?
C5 C4 H4 108.0 ?
C3 C4 H4 108.0 ?
C41 C4 H4 108.0 ?
C6 C5 C4 122.36(10) y
C6 C5 H5 118.8 ?
C4 C5 H5 118.8 ?
C5 C6 N1 119.72(10) y
C5 C6 C61 124.64(10) ?
N1 C6 C61 115.47(9) ?
C26 C21 C22 119.36(10) ?
C26 C21 C2 119.07(10) ?
C22 C21 C2 121.56(10) ?
C23 C22 C21 120.14(11) ?
C23 C22 H22 119.9 ?
C21 C22 H22 119.9 ?
C22 C23 C24 120.24(11) ?
C22 C23 H23 119.9 ?
C24 C23 H23 119.9 ?
C25 C24 C23 119.80(11) ?
C25 C24 H24 120.1 ?
C23 C24 H24 120.1 ?
C24 C25 C26 120.19(11) ?
C24 C25 H25 119.9 ?
C26 C25 H25 119.9 ?
C25 C26 C21 120.22(11) ?
C25 C26 H26 119.9 ?
C21 C26 H26 119.9 ?
O31 C31 O32 121.74(10) ?
O31 C31 C3 123.24(10) ?
O32 C31 C3 115.01(9) ?
C31 O32 C33 117.01(8) ?
O32 C33 C34 106.40(9) ?
O32 C33 H33A 110.4 ?
C34 C33 H33A 110.4 ?
O32 C33 H33B 110.4 ?
C34 C33 H33B 110.4 ?
H33A C33 H33B 108.6 ?
C33 C34 H34A 109.5 ?
C33 C34 H34B 109.5 ?
H34A C34 H34B 109.5 ?
C33 C34 H34C 109.5 ?
H34A C34 H34C 109.5 ?
H34B C34 H34C 109.5 ?
C46 C41 C42 118.20(11) ?
C46 C41 C4 121.04(10) ?
C42 C41 C4 120.73(10) ?
C43 C42 C41 120.80(12) ?
C43 C42 H42 119.6 ?
C41 C42 H42 119.6 ?
C44 C43 C42 120.36(13) ?
C44 C43 H43 119.8 ?
C42 C43 H43 119.8 ?
C45 C44 C43 119.40(13) ?
C45 C44 H44 120.3 ?
C43 C44 H44 120.3 ?
C44 C45 C46 120.46(13) ?
C44 C45 H45 119.8 ?
C46 C45 H45 119.8 ?
C41 C46 C45 120.76(13) ?
C41 C46 H46 119.6 ?
C45 C46 H46 119.6 ?
C62 C61 C66 118.59(11) ?
C62 C61 C6 120.36(10) ?
C66 C61 C6 121.02(10) ?
C63 C62 C61 120.77(12) ?
C63 C62 H62 119.6 ?
C61 C62 H62 119.6 ?
C64 C63 C62 120.00(13) ?
C64 C63 H63 120.0 ?
C62 C63 H63 120.0 ?
C63 C64 C65 119.73(12) ?
C63 C64 H64 120.1 ?
C65 C64 H64 120.1 ?
C64 C65 C66 120.44(13) ?
C64 C65 H65 119.8 ?
C66 C65 H65 119.8 ?
C65 C66 C61 120.43(12) ?
C65 C66 H66 119.8 ?
C61 C66 H66 119.8 ?

loop_
_geom_bond_atom_site_label_1
_geom_bond_atom_site_label_2
_geom_bond_site_symmetry_2
_geom_bond_distance
_geom_bond_publ_flag
N1 C2 . 1.3773(14) y
N1 C6 . 1.4042(14) y
N1 H1 . .8800 ?
C2 C3 . 1.3696(15) y
C2 C21 . 1.4979(15) ?
C3 C31 . 1.4722(15) ?
C3 C4 . 1.5310(15) y
C4 C5 . 1.5186(15) y
C4 C41 . 1.5336(15) ?
C4 H4 . 1.0000 ?
C5 C6 . 1.3401(15) y
C5 H5 . .9500 ?
C6 C61 . 1.4893(15) ?
C21 C26 . 1.3944(16) ?
C21 C22 . 1.3964(16) ?
C22 C23 . 1.3884(17) ?
C22 H22 . .9500 ?
C23 C24 . 1.3909(19) ?
C23 H23 . .9500 ?
C24 C25 . 1.3870(19) ?
C24 H24 . .9500 ?
C25 C26 . 1.3909(17) ?
C25 H25 . .9500 ?
C26 H26 . .9500 ?
C31 O31 . 1.2208(13) ?
C31 O32 . 1.3473(14) ?
O32 C33 . 1.4526(13) ?
C33 C34 . 1.5109(17) ?
C33 H33A . .9900 ?
C33 H33B . .9900 ?
C34 H34A . .9800 ?
C34 H34B . .9800 ?
C34 H34C . .9800 ?
C41 C46 . 1.3878(17) ?
C41 C42 . 1.3936(17) ?
C42 C43 . 1.3909(18) ?
C42 H42 . .9500 ?
C43 C44 . 1.381(2) ?
C43 H43 . .9500 ?
C44 C45 . 1.377(2) ?
C44 H44 . .9500 ?
C45 C46 . 1.395(2) ?
C45 H45 . .9500 ?
C46 H46 . .9500 ?
C61 C62 . 1.3958(17) ?
C61 C66 . 1.4000(16) ?
C62 C63 . 1.3953(18) ?
C62 H62 . .9500 ?
C63 C64 . 1.387(2) ?
C63 H63 . .9500 ?
C64 C65 . 1.387(2) ?
C64 H64 . .9500 ?
C65 C66 . 1.3910(18) ?
C65 H65 . .9500 ?
C66 H66 . .9500 ?

loop_
_geom_hbond_atom_site_label_D
_geom_hbond_atom_site_label_H
_geom_hbond_atom_site_label_A
_geom_hbond_site_symmetry_A
_geom_hbond_distance_DH
_geom_hbond_distance_HA
_geom_hbond_distance_DA
_geom_hbond_angle_DHA
N1 H1 O31 1_455 .88 2.17 2.9912(12) 155.2

loop_
_geom_torsion_atom_site_label_1
_geom_torsion_atom_site_label_2
_geom_torsion_atom_site_label_3
_geom_torsion_atom_site_label_4
_geom_torsion
C6 N1 C2 C3 10.91(16)
C6 N1 C2 C21 -166.12(10)
N1 C2 C3 C31 -171.75(10)
C21 C2 C3 C31 4.81(18)
N1 C2 C3 C4 8.15(16)
C21 C2 C3 C4 -175.28(10)
C2 C3 C4 C5 -23.09(14)
C31 C3 C4 C5 156.82(9)
C2 C3 C4 C41 100.19(12)
C31 C3 C4 C41 -79.90(11)
C3 C4 C5 C6 22.45(14)
C41 C4 C5 C6 -102.16(12)
C4 C5 C6 N1 -6.51(16)
C4 C5 C6 C61 178.54(10)
C2 N1 C6 C5 -11.92(16)
C2 N1 C6 C61 163.47(10)
C3 C2 C21 C26 -105.30(13)
N1 C2 C21 C26 71.48(13)
C3 C2 C21 C22 76.02(15)
N1 C2 C21 C22 -107.19(12)
C26 C21 C22 C23 2.07(16)
C2 C21 C22 C23 -179.26(10)
C21 C22 C23 C24 -.02(17)
C22 C23 C24 C25 -1.65(18)
C23 C24 C25 C26 1.25(18)
C24 C25 C26 C21 .81(17)
C22 C21 C26 C25 -2.46(16)
C2 C21 C26 C25 178.83(10)
C2 C3 C31 O31 178.25(11)
C4 C3 C31 O31 -1.66(16)
C2 C3 C31 O32 -2.43(16)
C4 C3 C31 O32 177.66(9)
O31 C31 O32 C33 6.75(16)
C3 C31 O32 C33 -172.58(9)
C31 O32 C33 C34 176.21(10)
C5 C4 C41 C46 -116.43(12)
C3 C4 C41 C46 120.54(12)
C5 C4 C41 C42 61.48(13)
C3 C4 C41 C42 -61.54(13)
C46 C41 C42 C43 .43(18)
C4 C41 C42 C43 -177.54(11)
C41 C42 C43 C44 .80(19)
C42 C43 C44 C45 -1.2(2)
C43 C44 C45 C46 .4(2)
C42 C41 C46 C45 -1.3(2)
C4 C41 C46 C45 176.71(13)
C44 C45 C46 C41 .9(2)
C5 C6 C61 C62 -40.99(16)
N1 C6 C61 C62 143.87(11)
C5 C6 C61 C66 137.09(12)
N1 C6 C61 C66 -38.05(15)
C66 C61 C62 C63 -.01(18)
C6 C61 C62 C63 178.12(11)
C61 C62 C63 C64 -1.1(2)
C62 C63 C64 C65 .5(2)
C63 C64 C65 C66 1.1(2)
C64 C65 C66 C61 -2.19(18)
C62 C61 C66 C65 1.64(17)
C6 C61 C66 C65 -176.48(11)

loop_
_cod_related_entry_id
_cod_related_entry_database
_cod_related_entry_code
1 ChemSpider 21107354
